data_1576334
loop_
_publ_author_name
'Chikara, Ashwani'
'Veale, Alexander R.'
'Brown, Stephen E.'
'Woolley, Jack M.'
'De Proft, Frank'
'Pike, Sebastian D.'

_publ_section_title
;
 Switching on photoreactivity in Ti4-oxo clusters by increasing the size
 of 1,n-alkane diolate bridging ligands
;
_journal_name_full 'Chemical Science'
_journal_paper_doi 10.1039/D5SC08522E
_journal_year 2025
_chemical_formula_moiety 'C56 H104 O16 P4 Ti4'
_chemical_formula_sum 'C56 H104 O16 P4 Ti4'
_chemical_formula_weight 1348.93
_chemical_melting_point ?
_space_group_IT_number 15
_space_group_name_Hall '-I 2ya'
_space_group_name_H-M_alt 'I 1 2/a 1'
_symmetry_cell_setting monoclinic
_symmetry_space_group_name_Hall '-I 2ya'
_symmetry_space_group_name_H-M 'I 1 2/a 1'
_atom_sites_solution_hydrogens difmap
_atom_sites_solution_primary other
_audit_creation_date 2024-10-30
_audit_creation_method CRYSTALS_ver_14.61_build_6999
_audit_update_record
;
2025-06-30 deposited with the CCDC.	2025-11-18 downloaded from the CCDC.
;
_cell_angle_alpha 90
_cell_angle_beta 110.585(10)
_cell_angle_gamma 90
_cell_formula_units_Z 4
_cell_length_a 21.9525(18)
_cell_length_b 15.0452(13)
_cell_length_c 21.236(2)
_cell_measurement_reflns_used 3908
_cell_measurement_temperature 100
_cell_measurement_theta_max 58
_cell_measurement_theta_min 4
_cell_volume 6566.0(11)
_computing_cell_refinement
; 
 CrysAlisPro (Rigaku Oxford Diffraction, 2017) 
;
_computing_data_collection 'SuperNova, (Oxford Diffraction, 2010)'
_computing_data_reduction
; 
 CrysAlisPro (Rigaku Oxford Diffraction, 2017) 
;
_computing_molecular_graphics 'CAMERON (Watkin et al., 1996)'
_computing_publication_material 'CRYSTALS (Betteridge et al., 2003)'
_computing_structure_refinement 'CRYSTALS (Betteridge et al., 2003)'
_computing_structure_solution 'Superflip (Palatinus & Chapuis, 2007)'
_diffrn_ambient_temperature 100
_diffrn_measured_fraction_theta_full 0.996
_diffrn_measured_fraction_theta_max 0.918
_diffrn_measurement_device Area
_diffrn_measurement_device_type 'Oxford Diffraction SuperNova'
_diffrn_measurement_method \w
_diffrn_radiation_monochromator 'focussing mirrors'
_diffrn_radiation_type 'Cu K\a'
_diffrn_radiation_wavelength 1.54184
_diffrn_reflns_av_R_equivalents 0.082
_diffrn_reflns_av_unetI/netI 0.117
_diffrn_reflns_limit_h_max 20
_diffrn_reflns_limit_h_min -27
_diffrn_reflns_limit_k_max 18
_diffrn_reflns_limit_k_min -17
_diffrn_reflns_limit_l_max 25
_diffrn_reflns_limit_l_min -27
_diffrn_reflns_number 24972
_diffrn_reflns_theta_full 66.281
_diffrn_reflns_theta_max 79.856
_diffrn_reflns_theta_min 3.641
_diffrn_standards_number 0
_exptl_absorpt_coefficient_mu 5.427
_exptl_absorpt_correction_T_max 1.00
_exptl_absorpt_correction_T_min 0.61
_exptl_absorpt_correction_type multi-scan
_exptl_absorpt_process_details
; 
 CrysAlisPro (Rigaku Oxford Diffraction, 2017) 
;
_exptl_crystal_colour colourless
_exptl_crystal_density_diffrn 1.364
_exptl_crystal_density_meas ?
_exptl_crystal_density_method 'not measured'
_exptl_crystal_description plate
_exptl_crystal_F_000 2864.000
_exptl_crystal_size_max 0.04
_exptl_crystal_size_mid 0.04
_exptl_crystal_size_min 0.01
_refine_diff_density_max 0.74
_refine_diff_density_min -0.67
_refine_ls_extinction_method None
_refine_ls_goodness_of_fit_ref 1.0748
_refine_ls_hydrogen_treatment constr
_refine_ls_matrix_type full
_refine_ls_number_parameters 564
_refine_ls_number_reflns 4854
_refine_ls_number_restraints 824
_refine_ls_R_factor_all 0.1940
_refine_ls_R_factor_gt 0.0949
_refine_ls_shift/su_max 0.0051076
_refine_ls_shift/su_mean 0.0004468
_refine_ls_structure_factor_coef Fsqd
_refine_ls_weighting_details
;
 Method= Modified Sheldrick 
 w=1/[\s^2^(F^2^) + ( 0.20P)^2^ + 0.00P] 
 ,where P=(max(Fo^2^,0) + 2Fc^2^)/3 
;
_refine_ls_weighting_scheme calc
_refine_ls_wR_factor_all 0.3610
_refine_ls_wR_factor_gt 0.2741
_refine_ls_wR_factor_ref 0.3226
_reflns_limit_h_max 25
_reflns_limit_h_min -27
_reflns_limit_k_max 18
_reflns_limit_k_min 0
_reflns_limit_l_max 27
_reflns_limit_l_min 0
_reflns_number_gt 2561
_reflns_number_total 6584
_reflns_threshold_expression I>2.0\s(I)
_oxford_diffrn_Wilson_B_factor 6.04
_oxford_diffrn_Wilson_scale 16.22
_oxford_refine_ls_r_factor_ref 0.1490
_oxford_refine_ls_scale 0.3332(12)
_oxford_reflns_number_all 6559
_oxford_structure_analysis_title '_T144\SP_T144b_auto.cif_od At 14:21 on 19/ 4'
_cod_data_source_file d5sc08522e2.cif
_cod_data_source_block 'global_CCDC1'
_cod_depositor_comments
;
The following automatic conversions were performed:

data item '_chemical_melting_point' value 'not measured' was changed
to '?' -- the value is undefined or not given.

data item '_exptl_crystal_density_meas' value 'not measured' was
changed to '?' -- the value is perceived as not measured.

Automatic conversion script
Id: cif_fix_values 8170 2020-07-09 18:12:32Z antanas 
;
_cod_original_sg_symbol_H-M 'I 2/a '
_cod_database_code 1576334
_oxford_refine_reflns_threshold_expression_ref I>-3.0\s(I)

loop_
_symmetry_equiv_pos_as_xyz
x,y,z
-x,-y,-z
x+1/2,y+1/2,z+1/2
-x+1/2,-y+1/2,-z+1/2
x+1/2,-y,z
-x+1/2,y,-z
x+1,-y+1/2,z+1/2
-x+1,y+1/2,-z+1/2

loop_
_atom_site_label
_atom_site_type_symbol
_atom_site_fract_x
_atom_site_fract_y
_atom_site_fract_z
_atom_site_U_iso_or_equiv
_atom_site_occupancy
_atom_site_adp_type
_atom_site_refinement_flags_posn
_atom_site_refinement_flags_adp
_atom_site_refinement_flags_occupancy
_atom_site_disorder_assembly
_atom_site_disorder_group
_atom_site_attached_hydrogens
C10 C 0.5001(4) 0.1144(6) 0.4220(5) 0.1076 1.0000 Uani . . . . . .
C11 C 0.4632(5) 0.1776(8) 0.3653(6) 0.1446 1.0000 Uani . . . . . .
C12 C 0.4109(7) 0.2294(12) 0.3825(10) 0.1871 1.0000 Uani . . . . . .
C13 C 0.4372(8) 0.2756(10) 0.4465(10) 0.1807 1.0000 Uani . . . . . .
C14 C 0.4738(6) 0.2179(9) 0.5034(7) 0.1563 1.0000 Uani . . . . . .
C15 C 0.5262(5) 0.1653(8) 0.4882(6) 0.1287 1.0000 Uani . . . . . .
O1 O 0.7866(2) 0.0049(4) 0.5631(2) 0.0882 1.0000 Uani . . . . . .
O2 O 0.7012(2) 0.1214(3) 0.5217(2) 0.0864 1.0000 Uani . . . . . .
O3 O 0.5986(2) -0.0022(4) 0.4664(3) 0.0947 1.0000 Uani . . . . . .
O4 O 0.6085(3) 0.1255(4) 0.3916(3) 0.1091 1.0000 Uani . . . . . .
O5 O 0.7918(3) 0.2631(4) 0.5609(4) 0.1210 1.0000 Uani . . . . . .
O6 O 0.6980(2) -0.1374(4) 0.5135(3) 0.1035 1.0000 Uani . . . . . .
O8 O 0.7864(3) 0.1408(5) 0.6556(3) 0.1339 1.0000 Uani D . . . . .
O7 O 0.6804(3) -0.0143(4) 0.6059(3) 0.1122 1.0000 Uani D . . . . .
P1 P 0.56463(10) 0.05688(17) 0.40639(11) 0.0994 1.0000 Uani . . . . . .
P2 P 0.7500 0.3173(3) 0.5000 0.1362 1.0000 Uani S T . . . .
P3 P 0.7500 -0.1916(2) 0.5000 0.0984 1.0000 Uani S T . . . .
Ti1 Ti 0.79342(7) 0.13141(10) 0.57470(7) 0.0931 1.0000 Uani . . . . . .
Ti2 Ti 0.69258(6) -0.00486(10) 0.52610(7) 0.0845 1.0000 Uani . . . . . .
C280 C 0.7101(8) -0.2500(12) 0.4259(9) 0.2285 0.778(18) Uani D . P 1 1 .
C281 C 0.7160(15) -0.267(2) 0.4260(10) 0.0979 0.222(18) Uani D . P 1 2 .
C330 C 0.7116(16) -0.2205(17) 0.3638(13) 0.0990 0.222(18) Uani D . P 1 2 .
C331 C 0.7522(6) -0.2995(13) 0.3981(8) 0.2315 0.778(18) Uani D . P 1 1 .
C320 C 0.6826(17) -0.285(2) 0.2987(11) 0.1007 0.222(18) Uani D . P 1 2 .
C321 C 0.7118(8) -0.3389(15) 0.3244(8) 0.2398 0.778(18) Uani D . P 1 1 .
C310 C 0.6463(17) -0.3503(18) 0.3103(14) 0.1069 0.222(18) Uani D . P 1 2 .
C311 C 0.6621(8) -0.3898(13) 0.3258(10) 0.2430 0.778(18) Uani D . P 1 1 .
C300 C 0.6197(6) -0.3460(14) 0.3464(10) 0.2419 0.778(18) Uani D . P 1 1 .
C301 C 0.6082(13) -0.323(3) 0.3435(17) 0.1082 0.222(18) Uani D . P 1 2 .
C290 C 0.6507(19) -0.296(3) 0.4199(15) 0.1029 0.222(18) Uani D . P 1 2 .
C291 C 0.6545(8) -0.3066(15) 0.4216(9) 0.2373 0.778(18) Uani D . P 1 1 .
C160 C 0.5358(16) -0.001(2) 0.3339(11) 0.1531 0.29(2) Uani D . P 2 2 .
C161 C 0.5300(10) -0.0226(14) 0.3326(8) 0.2326 0.71(2) Uani D . P 2 1 .
C170 C 0.5340(10) 0.0082(12) 0.2650(10) 0.2370 0.71(2) Uani D . P 2 1 .
C171 C 0.5800(14) 0.009(2) 0.2916(12) 0.1570 0.29(2) Uani D . P 2 2 .
C210 C 0.4986(17) -0.087(3) 0.3386(11) 0.1616 0.29(2) Uani D . P 2 2 .
C211 C 0.4746(11) -0.0793(17) 0.3406(8) 0.2342 0.71(2) Uani D . P 2 1 .
C200 C 0.4639(10) -0.1565(11) 0.2781(9) 0.2446 0.71(2) Uani D . P 2 1 .
C201 C 0.4700(14) -0.120(2) 0.2561(12) 0.1665 0.29(2) Uani D . P 2 2 .
C180 C 0.5342(15) -0.044(2) 0.2191(9) 0.1552 0.29(2) Uani D . P 2 2 .
C181 C 0.5113(11) -0.0870(14) 0.2183(9) 0.2430 0.71(2) Uani D . P 2 1 .
C190 C 0.5246(16) -0.1352(19) 0.2346(13) 0.1670 0.29(2) Uani D . P 2 2 .
C191 C 0.4460(10) -0.1109(12) 0.2142(7) 0.2482 0.71(2) Uani D . P 2 1 .
C220 C 0.7005(5) 0.3912(10) 0.5343(8) 0.1795 0.696(19) Uani D . P 3 1 .
C221 C 0.6948(13) 0.396(2) 0.5099(19) 0.2053 0.304(19) Uani D . P 3 2 .
C270 C 0.6748(7) 0.3401(10) 0.5798(8) 0.1844 0.696(19) Uani D . P 3 1 .
C271 C 0.7047(13) 0.413(3) 0.5821(17) 0.2046 0.304(19) Uani D . P 3 2 .
C230 C 0.6468(7) 0.4309(11) 0.4764(7) 0.1827 0.696(19) Uani D . P 3 1 .
C231 C 0.6247(15) 0.381(3) 0.4692(19) 0.2105 0.304(19) Uani D . P 3 2 .
C240 C 0.6061(7) 0.4934(8) 0.5068(9) 0.1954 0.696(19) Uani D . P 3 1 .
C241 C 0.5859(14) 0.467(3) 0.4765(18) 0.2077 0.304(19) Uani D . P 3 2 .
C260 C 0.6330(7) 0.4066(12) 0.6057(6) 0.1941 0.696(19) Uani D . P 3 1 .
C261 C 0.6624(13) 0.498(3) 0.585(2) 0.2086 0.304(19) Uani D . P 3 2 .
C250 C 0.5773(5) 0.4347(10) 0.5450(8) 0.1953 0.696(19) Uani D . P 3 1 .
C251 C 0.5933(12) 0.472(2) 0.549(2) 0.2050 0.304(19) Uani D . P 3 2 .
C370 C 0.7005(8) -0.0694(9) 0.6649(6) 0.1248 0.426(10) Uani D . P 4 1 .
C371 C 0.7218(5) -0.0101(10) 0.6752(4) 0.1356 0.574(10) Uani D . P 4 2 .
C351 C 0.7575(11) 0.0611(12) 0.7389(5) 0.1575 0.426(10) Uani D . P 4 1 .
C361 C 0.7650(6) -0.0265(13) 0.7146(6) 0.1509 0.426(10) Uani D . P 4 1 .
C350 C 0.6929(5) 0.1514(9) 0.6894(7) 0.1509 0.574(10) Uani D . P 4 2 .
C360 C 0.6897(7) 0.0591(9) 0.7092(6) 0.1460 0.574(10) Uani D . P 4 2 .
C340 C 0.7359(7) 0.1354(14) 0.6835(10) 0.1478 0.426(10) Uani D . P 4 1 .
C341 C 0.7635(7) 0.1877(9) 0.7018(8) 0.1494 0.574(10) Uani D . P 4 2 .
H101 H 0.4686 0.0709 0.4272 0.1313 1.0000 Uiso R . . . . .
H112 H 0.4941 0.2200 0.3601 0.1859 1.0000 Uiso R . . . . .
H111 H 0.4440 0.1449 0.3241 0.1864 1.0000 Uiso R . . . . .
H121 H 0.3891 0.2717 0.3473 0.2141 1.0000 Uiso R . . . . .
H122 H 0.3793 0.1868 0.3871 0.2141 1.0000 Uiso R . . . . .
H132 H 0.4677 0.3186 0.4411 0.2071 1.0000 Uiso R . . . . .
H131 H 0.4018 0.3048 0.4557 0.2074 1.0000 Uiso R . . . . .
H142 H 0.4950 0.2545 0.5417 0.1921 1.0000 Uiso R . . . . .
H141 H 0.4443 0.1778 0.5132 0.1921 1.0000 Uiso R . . . . .
H151 H 0.5593 0.2064 0.4857 0.1582 1.0000 Uiso R . . . . .
H152 H 0.5440 0.1226 0.5247 0.1584 1.0000 Uiso R . . . . .
H2801 H 0.6903 -0.2043 0.3918 0.2730 0.778(18) Uiso R . P 1 1 .
H2811 H 0.7416 -0.3212 0.4316 0.1380 0.222(18) Uiso R . P 1 2 .
H3302 H 0.7552 -0.2017 0.3685 0.1350 0.222(18) Uiso R . P 1 2 .
H3301 H 0.6833 -0.1692 0.3569 0.1350 0.222(18) Uiso R . P 1 2 .
H3311 H 0.7697 -0.3500 0.4269 0.2741 0.778(18) Uiso R . P 1 1 .
H3312 H 0.7874 -0.2613 0.3968 0.2739 0.778(18) Uiso R . P 1 1 .
H2902 H 0.6515 -0.3415 0.4521 0.1440 0.222(18) Uiso R . P 1 2 .
H2901 H 0.6297 -0.2429 0.4290 0.1440 0.222(18) Uiso R . P 1 2 .
H2911 H 0.6701 -0.3566 0.4514 0.2801 0.778(18) Uiso R . P 1 1 .
H2912 H 0.6237 -0.2726 0.4353 0.2801 0.778(18) Uiso R . P 1 1 .
H1703 H 0.5777 0.0254 0.2694 0.2763 0.71(2) Uiso R . P 2 1 .
H1704 H 0.5043 0.0568 0.2455 0.2760 0.71(2) Uiso R . P 2 1 .
H1714 H 0.6226 -0.0187 0.3119 0.1611 0.29(2) Uiso R . P 2 2 .
H1712 H 0.5849 0.0716 0.2832 0.1611 0.29(2) Uiso R . P 2 2 .
H2101 H 0.5271 -0.1309 0.3678 0.1660 0.29(2) Uiso R . P 2 2 .
H2103 H 0.4632 -0.0737 0.3543 0.1659 0.29(2) Uiso R . P 2 2 .
H2114 H 0.4893 -0.1076 0.3843 0.2750 0.71(2) Uiso R . P 2 1 .
H2112 H 0.4354 -0.0456 0.3340 0.2750 0.71(2) Uiso R . P 2 1 .
H2002 H 0.4310 -0.2000 0.2771 0.2851 0.71(2) Uiso R . P 2 1 .
H2003 H 0.5049 -0.1868 0.2846 0.2850 0.71(2) Uiso R . P 2 1 .
H2011 H 0.4450 -0.1745 0.2509 0.1690 0.29(2) Uiso R . P 2 2 .
H2013 H 0.4433 -0.0731 0.2287 0.1692 0.29(2) Uiso R . P 2 2 .
H1802 H 0.5554 -0.0396 0.1862 0.1590 0.29(2) Uiso R . P 2 2 .
H1803 H 0.4912 -0.0175 0.2012 0.1590 0.29(2) Uiso R . P 2 2 .
H1814 H 0.5135 -0.0782 0.1737 0.2831 0.71(2) Uiso R . P 2 1 .
H1811 H 0.5398 -0.1343 0.2419 0.2831 0.71(2) Uiso R . P 2 1 .
H1901 H 0.5623 -0.1570 0.2710 0.1701 0.29(2) Uiso R . P 2 2 .
H1902 H 0.5148 -0.1744 0.1960 0.1701 0.29(2) Uiso R . P 2 2 .
H1912 H 0.4239 -0.1496 0.1759 0.2921 0.71(2) Uiso R . P 2 1 .
H1911 H 0.4191 -0.0589 0.2140 0.2922 0.71(2) Uiso R . P 2 1 .
H2201 H 0.7273 0.4393 0.5616 0.2091 0.696(19) Uiso R . P 3 1 .
H2211 H 0.7093 0.4535 0.4977 0.2420 0.304(19) Uiso R . P 3 2 .
H2701 H 0.7096 0.3137 0.6167 0.2139 0.696(19) Uiso R . P 3 1 .
H2702 H 0.6470 0.2934 0.5537 0.2140 0.696(19) Uiso R . P 3 1 .
H2712 H 0.7497 0.4219 0.6102 0.2429 0.304(19) Uiso R . P 3 2 .
H2711 H 0.6884 0.3590 0.5949 0.2430 0.304(19) Uiso R . P 3 2 .
H2302 H 0.6643 0.4649 0.4477 0.2191 0.696(19) Uiso R . P 3 1 .
H2301 H 0.6187 0.3843 0.4507 0.2192 0.696(19) Uiso R . P 3 1 .
H2311 H 0.6205 0.3773 0.4222 0.2460 0.304(19) Uiso R . P 3 2 .
H2312 H 0.6081 0.3271 0.4825 0.2460 0.304(19) Uiso R . P 3 2 .
H2401 H 0.6347 0.5369 0.5364 0.2331 0.696(19) Uiso R . P 3 1 .
H2402 H 0.5718 0.5231 0.4711 0.2332 0.696(19) Uiso R . P 3 1 .
H2411 H 0.6058 0.5212 0.4689 0.2451 0.304(19) Uiso R . P 3 2 .
H2412 H 0.5408 0.4641 0.4467 0.2450 0.304(19) Uiso R . P 3 2 .
H2601 H 0.6592 0.4578 0.6270 0.2280 0.696(19) Uiso R . P 3 1 .
H2602 H 0.6174 0.3770 0.6374 0.2280 0.696(19) Uiso R . P 3 1 .
H2612 H 0.6677 0.5072 0.6315 0.2460 0.304(19) Uiso R . P 3 2 .
H2611 H 0.6755 0.5508 0.5669 0.2460 0.304(19) Uiso R . P 3 2 .
H2501 H 0.5446 0.4671 0.5573 0.2332 0.696(19) Uiso R . P 3 1 .
H2502 H 0.5568 0.3836 0.5175 0.2332 0.696(19) Uiso R . P 3 1 .
H2512 H 0.5636 0.5141 0.5576 0.2440 0.304(19) Uiso R . P 3 2 .
H2511 H 0.5831 0.4124 0.5591 0.2441 0.304(19) Uiso R . P 3 2 .
H3702 H 0.7076 -0.1302 0.6538 0.1470 0.426(10) Uiso R . P 4 1 .
H3701 H 0.6675 -0.0691 0.6855 0.1471 0.426(10) Uiso R . P 4 1 .
H3711 H 0.7663 0.0075 0.6800 0.1632 0.574(10) Uiso R . P 4 2 .
H3712 H 0.7217 -0.0684 0.6956 0.1632 0.574(10) Uiso R . P 4 2 .
H3411 H 0.7918 0.1791 0.7486 0.1769 0.574(10) Uiso R . P 4 2 .
H3412 H 0.7603 0.2509 0.6910 0.1773 0.574(10) Uiso R . P 4 2 .
H3501 H 0.6715 0.1883 0.7130 0.1802 0.574(10) Uiso R . P 4 2 .
H3502 H 0.6681 0.1536 0.6414 0.1799 0.574(10) Uiso R . P 4 2 .
H3601 H 0.7138 0.0583 0.7567 0.1741 0.574(10) Uiso R . P 4 2 .
H3602 H 0.6450 0.0416 0.7010 0.1741 0.574(10) Uiso R . P 4 2 .
H3511 H 0.7997 0.0778 0.7710 0.1890 0.426(10) Uiso R . P 4 1 .
H3512 H 0.7258 0.0556 0.7607 0.1891 0.426(10) Uiso R . P 4 1 .
H3611 H 0.7843 -0.0652 0.7533 0.1780 0.426(10) Uiso R . P 4 1 .
H3612 H 0.7948 -0.0205 0.6902 0.1780 0.426(10) Uiso R . P 4 1 .
H3401 H 0.7325 0.1915 0.7054 0.1760 0.426(10) Uiso R . P 4 1 .
H3402 H 0.6937 0.1210 0.6491 0.1761 0.426(10) Uiso R . P 4 1 .
H3211 H 0.7401 -0.3735 0.3076 0.2842 0.778(18) Uiso R . P 1 1 .
H3212 H 0.6950 -0.2878 0.2947 0.2839 0.778(18) Uiso R . P 1 1 .
H3111 H 0.6789 -0.4382 0.3577 0.2860 0.778(18) Uiso R . P 1 1 .
H3112 H 0.6398 -0.4137 0.2811 0.2860 0.778(18) Uiso R . P 1 1 .
H3001 H 0.5850 -0.3860 0.3453 0.2881 0.778(18) Uiso R . P 1 1 .
H3002 H 0.6026 -0.2960 0.3166 0.2883 0.778(18) Uiso R . P 1 1 .
H3011 H 0.5789 -0.3699 0.3456 0.1461 0.222(18) Uiso R . P 1 2 .
H3012 H 0.5832 -0.2731 0.3175 0.1461 0.222(18) Uiso R . P 1 2 .
H3101 H 0.6753 -0.3931 0.3404 0.1400 0.222(18) Uiso R . P 1 2 .
H3102 H 0.6206 -0.3793 0.2686 0.1401 0.222(18) Uiso R . P 1 2 .
H3201 H 0.7185 -0.3111 0.2887 0.1341 0.222(18) Uiso R . P 1 2 .
H3202 H 0.6558 -0.2512 0.2599 0.1339 0.222(18) Uiso R . P 1 2 .
H1611 H 0.5650 -0.0664 0.3438 0.2719 0.71(2) Uiso R . P 2 1 .
H1601 H 0.4988 0.0363 0.3093 0.1571 0.29(2) Uiso R . P 2 2 .

loop_
_atom_site_aniso_label
_atom_site_aniso_U_11
_atom_site_aniso_U_22
_atom_site_aniso_U_33
_atom_site_aniso_U_23
_atom_site_aniso_U_13
_atom_site_aniso_U_12
C10 0.084(5) 0.110(7) 0.138(7) -0.000(6) 0.050(5) -0.002(5)
C11 0.111(7) 0.170(11) 0.164(9) 0.045(8) 0.063(7) 0.046(7)
C12 0.133(10) 0.215(17) 0.254(17) 0.088(14) 0.119(12) 0.070(11)
C13 0.179(14) 0.136(12) 0.30(2) 0.057(14) 0.170(16) 0.048(10)
C14 0.161(10) 0.146(11) 0.206(12) -0.016(10) 0.120(10) 0.006(9)
C15 0.113(7) 0.145(9) 0.151(8) -0.032(7) 0.074(6) -0.009(6)
O1 0.083(3) 0.104(4) 0.087(3) 0.005(3) 0.041(2) 0.002(3)
O2 0.085(3) 0.089(4) 0.102(3) 0.001(3) 0.053(3) 0.002(3)
O3 0.079(3) 0.100(4) 0.108(4) 0.006(3) 0.036(3) 0.005(3)
O4 0.094(4) 0.145(5) 0.100(3) 0.027(3) 0.047(3) 0.029(3)
O5 0.125(5) 0.082(4) 0.178(6) -0.016(4) 0.080(4) -0.009(4)
O6 0.085(3) 0.089(4) 0.144(5) 0.004(3) 0.049(3) -0.002(3)
O8 0.129(4) 0.177(6) 0.118(4) -0.038(4) 0.073(3) -0.020(4)
O7 0.104(4) 0.145(5) 0.102(3) 0.022(3) 0.053(3) -0.004(3)
P1 0.0827(13) 0.1200(19) 0.0987(14) -0.0052(13) 0.0359(11) 0.0063(13)
P2 0.118(3) 0.083(2) 0.246(5) 0.0000 0.111(3) 0.0000
P3 0.089(2) 0.084(2) 0.121(2) 0.0000 0.0362(16) 0.0000
Ti1 0.0888(10) 0.1021(12) 0.1036(10) -0.0143(8) 0.0528(8) -0.0113(8)
Ti2 0.0767(9) 0.0889(11) 0.0978(9) 0.0034(7) 0.0430(7) -0.0023(7)
C280 0.155(10) 0.270(15) 0.289(13) -0.173(11) 0.113(9) -0.084(9)
C281 0.119(18) 0.089(16) 0.099(13) -0.013(11) 0.056(13) 0.010(14)
C330 0.123(17) 0.094(16) 0.099(13) -0.016(11) 0.063(12) 0.010(13)
C331 0.159(10) 0.281(15) 0.287(13) -0.172(11) 0.119(9) -0.078(9)
C320 0.125(18) 0.098(16) 0.099(13) -0.021(11) 0.064(12) 0.012(13)
C321 0.163(10) 0.288(15) 0.296(13) -0.178(12) 0.116(9) -0.074(10)
C310 0.130(18) 0.101(16) 0.101(14) -0.020(12) 0.055(12) 0.005(13)
C311 0.158(10) 0.289(15) 0.306(13) -0.175(12) 0.111(10) -0.073(10)
C300 0.155(10) 0.289(15) 0.304(13) -0.173(12) 0.109(10) -0.078(10)
C301 0.129(18) 0.100(16) 0.105(14) -0.018(12) 0.052(13) 0.006(13)
C290 0.124(18) 0.096(16) 0.101(14) -0.011(12) 0.055(13) 0.002(13)
C291 0.158(10) 0.283(15) 0.297(13) -0.171(12) 0.111(10) -0.086(9)
C160 0.18(2) 0.18(2) 0.091(13) -0.057(14) 0.035(11) 0.039(17)
C161 0.222(13) 0.264(16) 0.178(11) -0.040(11) 0.028(12) -0.042(11)
C170 0.225(13) 0.273(16) 0.182(11) -0.047(11) 0.033(11) -0.037(11)
C171 0.18(2) 0.19(2) 0.089(13) -0.061(13) 0.033(11) 0.031(17)
C210 0.18(2) 0.18(2) 0.100(13) -0.052(14) 0.028(12) 0.036(17)
C211 0.223(13) 0.259(16) 0.180(11) -0.051(10) 0.021(11) -0.050(11)
C200 0.234(13) 0.267(16) 0.189(11) -0.054(10) 0.019(11) -0.047(12)
C201 0.19(2) 0.19(2) 0.101(13) -0.044(14) 0.024(12) 0.036(18)
C180 0.19(2) 0.18(2) 0.088(13) -0.066(13) 0.034(11) 0.037(17)
C181 0.233(13) 0.279(16) 0.186(11) -0.060(11) 0.035(12) -0.027(12)
C190 0.19(2) 0.19(2) 0.101(13) -0.049(14) 0.024(11) 0.035(18)
C191 0.236(14) 0.278(16) 0.187(11) -0.062(11) 0.021(12) -0.035(12)
C220 0.128(9) 0.145(10) 0.304(15) -0.035(9) 0.123(9) 0.011(7)
C221 0.124(15) 0.19(2) 0.33(4) -0.10(2) 0.12(2) 0.007(15)
C270 0.141(9) 0.161(11) 0.293(15) -0.038(9) 0.128(9) 0.016(8)
C271 0.124(15) 0.19(2) 0.33(4) -0.10(2) 0.12(2) 0.012(15)
C230 0.135(9) 0.140(10) 0.310(15) -0.025(9) 0.124(9) 0.015(7)
C231 0.126(15) 0.19(2) 0.34(4) -0.10(2) 0.11(2) 0.010(15)
C240 0.151(10) 0.157(11) 0.311(15) -0.027(9) 0.121(9) 0.022(8)
C241 0.126(15) 0.19(2) 0.34(4) -0.09(2) 0.12(2) 0.008(15)
C260 0.146(9) 0.179(11) 0.298(15) -0.034(9) 0.128(9) 0.023(8)
C261 0.130(14) 0.19(2) 0.34(4) -0.09(2) 0.12(2) 0.012(15)
C250 0.146(10) 0.172(11) 0.305(15) -0.029(9) 0.126(9) 0.025(8)
C251 0.126(14) 0.18(2) 0.34(4) -0.09(2) 0.12(2) 0.012(15)
C370 0.122(8) 0.167(9) 0.097(7) 0.018(6) 0.053(6) -0.013(8)
C371 0.129(7) 0.170(8) 0.118(6) 0.016(7) 0.055(6) -0.002(7)
C351 0.155(9) 0.199(10) 0.122(9) -0.012(8) 0.053(8) -0.020(9)
C361 0.147(9) 0.187(10) 0.116(9) 0.005(8) 0.042(7) -0.015(9)
C350 0.145(8) 0.187(9) 0.153(8) -0.002(8) 0.092(7) -0.007(8)
C360 0.137(8) 0.182(9) 0.142(8) 0.011(7) 0.077(6) -0.006(8)
C340 0.141(8) 0.192(9) 0.126(8) -0.020(7) 0.067(6) -0.026(8)
C341 0.145(7) 0.184(9) 0.145(7) -0.030(7) 0.082(6) -0.012(7)

loop_
_atom_type_symbol
_atom_type_scat_dispersion_real
_atom_type_scat_dispersion_imag
_atom_type_scat_Cromer_Mann_a1
_atom_type_scat_Cromer_Mann_b1
_atom_type_scat_Cromer_Mann_a2
_atom_type_scat_Cromer_Mann_b2
_atom_type_scat_Cromer_Mann_a3
_atom_type_scat_Cromer_Mann_b3
_atom_type_scat_Cromer_Mann_a4
_atom_type_scat_Cromer_Mann_b4
_atom_type_scat_Cromer_Mann_c
_atom_type_scat_source
Ti 0.2191 1.8069 9.7595 7.8508 7.3558 0.5000 1.6991 35.6338 1.9021 116.1050 1.2807 'International Tables Vol C 4.2.6.8 and 6.1.1.4'
P 0.2955 0.4335 6.4345 1.9067 4.1791 27.1570 1.7800 0.5260 1.4908 68.1645 1.1149 'International Tables Vol C 4.2.6.8 and 6.1.1.4'
O 0.0492 0.0322 3.0485 13.2771 2.2868 5.7011 1.5463 0.3239 0.8670 32.9089 0.2508 'International Tables Vol C 4.2.6.8 and 6.1.1.4'
C 0.0181 0.0091 2.3100 20.8439 1.0200 10.2075 1.5886 0.5687 0.8650 51.6512 0.2156 'International Tables Vol C 4.2.6.8 and 6.1.1.4'
H 0.0000 0.0000 0.4930 10.5109 0.3229 26.1257 0.1402 3.1424 0.0408 57.7998 0.0030 'International Tables Vol C 4.2.6.8 and 6.1.1.4'

loop_
_geom_angle_atom_site_label_1
_geom_angle_site_symmetry_1
_geom_angle_atom_site_label_2
_geom_angle_site_symmetry_2
_geom_angle_atom_site_label_3
_geom_angle_site_symmetry_3
_geom_angle
_geom_angle_publ_flag
C11 . C10 . C15 . 109.8(9) yes
C11 . C10 . P1 . 112.9(7) yes
C15 . C10 . P1 . 110.4(6) yes
C11 . C10 . H101 . 107.7 no
C15 . C10 . H101 . 106.4 no
P1 . C10 . H101 . 109.4 no
C10 . C11 . C12 . 111.2(10) yes
C10 . C11 . H112 . 107.6 no
C12 . C11 . H112 . 107.8 no
C10 . C11 . H111 . 110.0 no
C12 . C11 . H111 . 110.6 no
H112 . C11 . H111 . 109.6 no
C11 . C12 . C13 . 112.5(12) yes
C11 . C12 . H121 . 111.0 no
C13 . C12 . H121 . 109.6 no
C11 . C12 . H122 . 108.0 no
C13 . C12 . H122 . 106.4 no
H121 . C12 . H122 . 109.3 no
C12 . C13 . C14 . 114.1(14) yes
C12 . C13 . H132 . 105.8 no
C14 . C13 . H132 . 107.0 no
C12 . C13 . H131 . 108.7 no
C14 . C13 . H131 . 110.2 no
H132 . C13 . H131 . 111.0 no
C13 . C14 . C15 . 111.5(11) yes
C13 . C14 . H142 . 108.7 no
C15 . C14 . H142 . 107.6 no
C13 . C14 . H141 . 109.4 no
C15 . C14 . H141 . 109.7 no
H142 . C14 . H141 . 110.0 no
C10 . C15 . C14 . 112.9(9) yes
C10 . C15 . H151 . 108.5 no
C14 . C15 . H151 . 108.4 no
C10 . C15 . H152 . 108.5 no
C14 . C15 . H152 . 107.2 no
H151 . C15 . H152 . 111.3 no
Ti2 6_656 O1 . Ti1 . 98.8(2) yes
Ti2 6_656 O1 . Ti2 . 99.6(2) yes
Ti1 . O1 . Ti2 . 98.7(2) yes
Ti1 6_656 O2 . Ti1 . 98.92(19) yes
Ti1 6_656 O2 . Ti2 . 99.2(2) yes
Ti1 . O2 . Ti2 . 98.6(2) yes
P1 . O3 . Ti2 . 129.3(3) yes
Ti1 6_656 O4 . P1 . 129.2(3) yes
P2 . O5 . Ti1 . 128.8(4) yes
P3 . O6 . Ti2 . 129.9(3) yes
Ti1 . O8 . C340 . 137.4(9) yes
Ti1 . O8 . C341 . 150.1(9) yes
Ti2 . O7 . C370 . 139.5(10) yes
Ti2 . O7 . C371 . 135.1(6) yes
C10 . P1 . O3 . 108.3(4) yes
C10 . P1 . O4 . 108.1(4) yes
O3 . P1 . O4 . 114.4(3) yes
C10 . P1 . Ti1 6_656 127.4(3) yes
O3 . P1 . Ti1 6_656 86.1(2) yes
O4 . P1 . Ti1 6_656 29.3(2) yes
C10 . P1 . Ti2 . 121.7(3) yes
O3 . P1 . Ti2 . 29.08(19) yes
O4 . P1 . Ti2 . 85.3(2) yes
Ti1 6_656 P1 . Ti2 . 57.11(5) yes
C10 . P1 . C161 . 110.1(8) yes
O3 . P1 . C161 . 105.1(7) yes
O4 . P1 . C161 . 110.8(7) yes
Ti1 6_656 P1 . C161 . 114.4(7) yes
Ti2 . P1 . C161 . 117.2(7) yes
C10 . P1 . O3 . 108.3(4) yes
C10 . P1 . O4 . 108.1(4) yes
O3 . P1 . O4 . 114.4(3) yes
C10 . P1 . Ti1 6_656 127.4(3) yes
O3 . P1 . Ti1 6_656 86.1(2) yes
O4 . P1 . Ti1 6_656 29.3(2) yes
C10 . P1 . Ti2 . 121.7(3) yes
O3 . P1 . Ti2 . 29.08(19) yes
O4 . P1 . Ti2 . 85.3(2) yes
Ti1 6_656 P1 . Ti2 . 57.11(5) yes
C10 . P1 . C160 . 110.7(11) yes
O3 . P1 . C160 . 112.2(13) yes
O4 . P1 . C160 . 103.0(12) yes
Ti1 6_656 P1 . C160 . 109.4(11) yes
Ti2 . P1 . C160 . 121.2(11) yes
C220 6_656 P2 . O5 . 112.8(5) yes
C220 6_656 P2 . O5 6_656 104.2(6) yes
O5 . P2 . O5 6_656 115.6(5) yes
C220 6_656 P2 . Ti1 6_656 116.1(5) yes
O5 . P2 . Ti1 6_656 86.5(3) yes
O5 6_656 P2 . Ti1 6_656 29.3(2) yes
C220 6_656 P2 . Ti1 . 126.9(4) yes
O5 . P2 . Ti1 . 29.3(2) yes
O5 6_656 P2 . Ti1 . 86.5(3) yes
Ti1 6_656 P2 . Ti1 . 57.57(8) yes
C220 6_656 P2 . C220 . 107.2(9) yes
O5 . P2 . C220 . 104.2(6) yes
O5 6_656 P2 . C220 . 112.8(5) yes
Ti1 6_656 P2 . C220 . 126.9(4) yes
Ti1 . P2 . C220 . 116.1(5) yes
C221 6_656 P2 . O5 . 103.2(11) yes
C221 6_656 P2 . O5 6_656 119.4(13) yes
O5 . P2 . O5 6_656 115.6(5) yes
C221 6_656 P2 . Ti1 6_656 129.0(14) yes
O5 . P2 . Ti1 6_656 86.5(3) yes
O5 6_656 P2 . Ti1 6_656 29.3(2) yes
C221 6_656 P2 . Ti1 . 123.6(11) yes
O5 . P2 . Ti1 . 29.3(2) yes
O5 6_656 P2 . Ti1 . 86.5(3) yes
Ti1 6_656 P2 . Ti1 . 57.57(8) yes
C221 6_656 P2 . C221 . 95(2) yes
O5 . P2 . C221 . 119.4(13) yes
O5 6_656 P2 . C221 . 103.2(11) yes
Ti1 6_656 P2 . C221 . 123.6(11) yes
Ti1 . P2 . C221 . 129.0(14) yes
C280 6_656 P3 . O6 . 105.9(6) yes
C280 6_656 P3 . O6 6_656 105.6(6) yes
O6 . P3 . O6 6_656 114.7(5) yes
C280 6_656 P3 . Ti2 6_656 119.6(7) yes
O6 . P3 . Ti2 6_656 85.9(2) yes
O6 6_656 P3 . Ti2 6_656 28.9(2) yes
C280 6_656 P3 . Ti2 . 112.9(7) yes
O6 . P3 . Ti2 . 28.9(2) yes
O6 6_656 P3 . Ti2 . 85.9(2) yes
Ti2 6_656 P3 . Ti2 . 57.61(7) yes
C280 6_656 P3 . C280 . 119.5(15) yes
O6 . P3 . C280 . 105.6(6) yes
O6 6_656 P3 . C280 . 105.9(6) yes
Ti2 6_656 P3 . C280 . 112.9(7) yes
Ti2 . P3 . C280 . 119.6(7) yes
C281 6_656 P3 . O6 . 105.7(10) yes
C281 6_656 P3 . O6 6_656 112.4(10) yes
O6 . P3 . O6 6_656 114.7(5) yes
C281 6_656 P3 . Ti2 6_656 127.6(9) yes
O6 . P3 . Ti2 6_656 85.9(2) yes
O6 6_656 P3 . Ti2 6_656 28.9(2) yes
C281 6_656 P3 . Ti2 . 116.7(9) yes
O6 . P3 . Ti2 . 28.9(2) yes
O6 6_656 P3 . Ti2 . 85.9(2) yes
Ti2 6_656 P3 . Ti2 . 57.61(7) yes
C281 6_656 P3 . C281 . 105.6(18) yes
O6 . P3 . C281 . 112.4(10) yes
O6 6_656 P3 . C281 . 105.7(10) yes
Ti2 6_656 P3 . C281 . 116.7(9) yes
Ti2 . P3 . C281 . 127.6(9) yes
Ti1 6_656 Ti1 . Ti2 6_656 57.02(4) yes
Ti1 6_656 Ti1 . O2 6_656 38.70(13) yes
Ti2 6_656 Ti1 . O2 6_656 38.19(14) yes
Ti1 6_656 Ti1 . O4 6_656 124.26(16) yes
Ti2 6_656 Ti1 . O4 6_656 82.01(16) yes
O2 6_656 Ti1 . O4 6_656 85.6(2) yes
Ti1 6_656 Ti1 . O5 . 82.9(2) yes
Ti2 6_656 Ti1 . O5 . 124.22(19) yes
O2 6_656 Ti1 . O5 . 86.1(2) yes
O4 6_656 Ti1 . O5 . 93.3(3) yes
Ti1 6_656 Ti1 . O2 . 42.38(13) yes
Ti2 6_656 Ti1 . O2 . 83.29(15) yes
O2 6_656 Ti1 . O2 . 80.43(19) yes
O4 6_656 Ti1 . O2 . 164.8(2) yes
O5 . Ti1 . O2 . 91.8(2) yes
Ti1 6_656 Ti1 . O1 . 82.86(14) yes
Ti2 6_656 Ti1 . O1 . 42.88(14) yes
O2 6_656 Ti1 . O1 . 80.3(2) yes
O4 6_656 Ti1 . O1 . 91.5(2) yes
O5 . Ti1 . O1 . 165.2(3) yes
Ti1 6_656 Ti1 . P2 . 61.21(4) yes
Ti2 6_656 Ti1 . P2 . 109.01(6) yes
O2 6_656 Ti1 . P2 . 71.78(14) yes
O4 6_656 Ti1 . P2 . 108.05(19) yes
O5 . Ti1 . P2 . 22.0(2) yes
Ti1 6_656 Ti1 . P1 6_656 110.64(7) yes
Ti2 6_656 Ti1 . P1 6_656 61.30(6) yes
O2 6_656 Ti1 . P1 6_656 73.20(14) yes
O4 6_656 Ti1 . P1 6_656 21.54(17) yes
O5 . Ti1 . P1 6_656 109.37(18) yes
Ti1 6_656 Ti1 . O8 . 139.6(2) yes
Ti2 6_656 Ti1 . O8 . 142.3(2) yes
O2 6_656 Ti1 . O8 . 178.3(3) yes
O4 6_656 Ti1 . O8 . 96.0(3) yes
O5 . Ti1 . O8 . 93.4(3) yes
Ti1 6_656 Ti1 . Ti2 . 61.19(5) yes
Ti2 6_656 Ti1 . Ti2 . 62.15(6) yes
O2 6_656 Ti1 . Ti2 . 84.28(14) yes
O4 6_656 Ti1 . Ti2 . 132.42(19) yes
O5 . Ti1 . Ti2 . 132.0(2) yes
O2 . Ti1 . O1 . 80.2(2) yes
O2 . Ti1 . P2 . 73.28(15) yes
O1 . Ti1 . P2 . 144.07(16) yes
O2 . Ti1 . P1 6_656 144.51(16) yes
O1 . Ti1 . P1 6_656 72.36(15) yes
P2 . Ti1 . P1 6_656 118.47(6) yes
O2 . Ti1 . O8 . 97.9(2) yes
O1 . Ti1 . O8 . 99.9(3) yes
P2 . Ti1 . O8 . 107.3(2) yes
P1 6_656 Ti1 . O8 . 108.5(2) yes
O2 . Ti1 . Ti2 . 40.30(15) yes
O1 . Ti1 . Ti2 . 40.93(14) yes
P2 . Ti1 . Ti2 . 112.46(6) yes
P1 6_656 Ti1 . Ti2 . 112.40(7) yes
O8 . Ti1 . Ti2 . 94.8(2) yes
Ti2 6_656 Ti2 . Ti1 6_656 56.85(4) yes
Ti2 6_656 Ti2 . Ti1 . 61.00(4) yes
Ti1 6_656 Ti2 . Ti1 . 61.79(6) yes
Ti2 6_656 Ti2 . O1 6_656 38.23(13) yes
Ti1 6_656 Ti2 . O1 6_656 38.32(15) yes
Ti1 . Ti2 . O1 6_656 83.79(14) yes
Ti2 6_656 Ti2 . O6 . 81.90(15) yes
Ti1 6_656 Ti2 . O6 . 122.97(17) yes
Ti1 . Ti2 . O6 . 131.72(15) yes
O1 6_656 Ti2 . O6 . 84.8(2) yes
Ti2 6_656 Ti2 . O3 . 124.13(17) yes
Ti1 6_656 Ti2 . O3 . 83.05(16) yes
Ti1 . Ti2 . O3 . 133.74(16) yes
O1 6_656 Ti2 . O3 . 86.0(2) yes
O6 . Ti2 . O3 . 91.8(2) yes
Ti2 6_656 Ti2 . O1 . 42.19(14) yes
Ti1 6_656 Ti2 . O1 . 83.01(15) yes
Ti1 . Ti2 . O1 . 40.38(16) yes
O1 6_656 Ti2 . O1 . 79.8(2) yes
O6 . Ti2 . O1 . 91.4(2) yes
Ti2 6_656 Ti2 . O2 . 82.84(13) yes
Ti1 6_656 Ti2 . O2 . 42.63(14) yes
Ti1 . Ti2 . O2 . 41.10(15) yes
O1 6_656 Ti2 . O2 . 80.2(2) yes
O6 . Ti2 . O2 . 164.0(2) yes
Ti2 6_656 Ti2 . P1 . 108.34(7) yes
Ti1 6_656 Ti2 . P1 . 61.59(6) yes
Ti1 . Ti2 . P1 . 114.94(7) yes
O1 6_656 Ti2 . P1 . 70.81(14) yes
O6 . Ti2 . P1 . 104.96(17) yes
Ti2 6_656 Ti2 . P3 . 61.20(4) yes
Ti1 6_656 Ti2 . P3 . 108.92(5) yes
Ti1 . Ti2 . P3 . 112.35(5) yes
O1 6_656 Ti2 . P3 . 71.51(15) yes
O6 . Ti2 . P3 . 21.18(15) yes
Ti2 6_656 Ti2 . O7 . 137.99(19) yes
Ti1 6_656 Ti2 . O7 . 142.4(2) yes
Ti1 . Ti2 . O7 . 93.9(2) yes
O1 6_656 Ti2 . O7 . 176.2(2) yes
O6 . Ti2 . O7 . 94.7(3) yes
O3 . Ti2 . O1 . 165.1(2) yes
O3 . Ti2 . O2 . 92.7(2) yes
O1 . Ti2 . O2 . 80.5(2) yes
O3 . Ti2 . P1 . 21.57(16) yes
O1 . Ti2 . P1 . 144.48(16) yes
O2 . Ti2 . P1 . 75.34(16) yes
O3 . Ti2 . P3 . 106.71(16) yes
O1 . Ti2 . P3 . 73.11(16) yes
O2 . Ti2 . P3 . 144.03(14) yes
P1 . Ti2 . P3 . 113.99(6) yes
O3 . Ti2 . O7 . 97.7(2) yes
O1 . Ti2 . O7 . 96.5(2) yes
O2 . Ti2 . O7 . 100.0(3) yes
P1 . Ti2 . O7 . 112.93(19) yes
P3 . Ti2 . O7 . 106.8(2) yes
P3 . C280 . C331 . 115.6(9) yes
P3 . C280 . C291 . 119.5(10) yes
C331 . C280 . C291 . 108.03(7) yes
P3 . C280 . H2801 . 105.3 no
C331 . C280 . H2801 . 103.7 no
C291 . C280 . H2801 . 102.6 no
P3 . C281 . C330 . 110.8(17) yes
P3 . C281 . C290 . 110.2(18) yes
C330 . C281 . C290 . 108.02(7) yes
P3 . C281 . H2811 . 111.3 no
C330 . C281 . H2811 . 111.2 no
C290 . C281 . H2811 . 105.1 no
C281 . C330 . C320 . 111.57(7) yes
C281 . C330 . H3302 . 107.2 no
C320 . C330 . H3302 . 109.7 no
C281 . C330 . H3301 . 110.5 no
C320 . C330 . H3301 . 107.9 no
H3302 . C330 . H3301 . 110.0 no
C280 . C331 . C321 . 111.55(7) yes
C280 . C331 . H3311 . 108.1 no
C321 . C331 . H3311 . 106.6 no
C280 . C331 . H3312 . 109.3 no
C321 . C331 . H3312 . 111.2 no
H3311 . C331 . H3312 . 109.9 no
C330 . C320 . C310 . 111.23(7) yes
C330 . C320 . H3201 . 109.0 no
C310 . C320 . H3201 . 108.7 no
C330 . C320 . H3202 . 110.6 no
C310 . C320 . H3202 . 108.4 no
H3201 . C320 . H3202 . 108.9 no
C331 . C321 . C311 . 111.21(7) yes
C331 . C321 . H3211 . 110.3 no
C311 . C321 . H3211 . 109.4 no
C331 . C321 . H3212 . 106.9 no
C311 . C321 . H3212 . 109.9 no
H3211 . C321 . H3212 . 109.1 no
C320 . C310 . C301 . 113.00(7) yes
C320 . C310 . H3101 . 108.3 no
C301 . C310 . H3101 . 104.2 no
C320 . C310 . H3102 . 110.9 no
C301 . C310 . H3102 . 110.4 no
H3101 . C310 . H3102 . 109.8 no
C321 . C311 . C300 . 112.99(7) yes
C321 . C311 . H3111 . 109.3 no
C300 . C311 . H3111 . 106.2 no
C321 . C311 . H3112 . 108.9 no
C300 . C311 . H3112 . 109.4 no
H3111 . C311 . H3112 . 109.9 no
C311 . C300 . C291 . 111.23(7) yes
C311 . C300 . H3001 . 108.7 no
C291 . C300 . H3001 . 110.2 no
C311 . C300 . H3002 . 109.0 no
C291 . C300 . H3002 . 107.4 no
H3001 . C300 . H3002 . 110.2 no
C310 . C301 . C290 . 111.21(7) yes
C310 . C301 . H3011 . 110.2 no
C290 . C301 . H3011 . 107.2 no
C310 . C301 . H3012 . 105.8 no
C290 . C301 . H3012 . 112.7 no
H3011 . C301 . H3012 . 109.7 no
C301 . C290 . C281 . 111.55(7) yes
C301 . C290 . H2902 . 113.0 no
C281 . C290 . H2902 . 112.2 no
C301 . C290 . H2901 . 105.2 no
C281 . C290 . H2901 . 104.9 no
H2902 . C290 . H2901 . 109.5 no
C280 . C291 . C300 . 111.57(7) yes
C280 . C291 . H2911 . 108.5 no
C300 . C291 . H2911 . 107.3 no
C280 . C291 . H2912 . 109.2 no
C300 . C291 . H2912 . 110.6 no
H2911 . C291 . H2912 . 109.7 no
P1 . C160 . C171 . 111.7(17) yes
P1 . C160 . C210 . 114.1(18) yes
C171 . C160 . C210 . 125.15(7) yes
P1 . C160 . H1601 . 99.3 no
C171 . C160 . H1601 . 101.9 no
C210 . C160 . H1601 . 98.9 no
P1 . C161 . C170 . 116.2(12) yes
P1 . C161 . C211 . 111.0(12) yes
C170 . C161 . C211 . 125.13(7) yes
P1 . C161 . H1611 . 99.8 no
C170 . C161 . H1611 . 97.7 no
C211 . C161 . H1611 . 100.5 no
C161 . C170 . C181 . 100.80(7) yes
C161 . C170 . H1703 . 111.7 no
C181 . C170 . H1703 . 110.9 no
C161 . C170 . H1704 . 112.0 no
C181 . C170 . H1704 . 111.5 no
H1703 . C170 . H1704 . 109.7 no
C160 . C171 . C180 . 100.81(7) yes
C160 . C171 . H1714 . 113.7 no
C180 . C171 . H1714 . 111.7 no
C160 . C171 . H1712 . 109.6 no
C180 . C171 . H1712 . 110.6 no
H1714 . C171 . H1712 . 110.1 no
C160 . C210 . C201 . 100.82(7) yes
C160 . C210 . H2101 . 112.0 no
C201 . C210 . H2101 . 111.9 no
C160 . C210 . H2103 . 111.4 no
C201 . C210 . H2103 . 111.1 no
H2101 . C210 . H2103 . 109.5 no
C161 . C211 . C200 . 100.80(7) yes
C161 . C211 . H2114 . 109.9 no
C200 . C211 . H2114 . 110.6 no
C161 . C211 . H2112 . 113.0 no
C200 . C211 . H2112 . 111.7 no
H2114 . C211 . H2112 . 110.5 no
C211 . C200 . C191 . 108.82(7) yes
C211 . C200 . H2002 . 111.8 no
C191 . C200 . H2002 . 110.2 no
C211 . C200 . H2003 . 109.8 no
C191 . C200 . H2003 . 106.8 no
H2002 . C200 . H2003 . 109.4 no
C210 . C201 . C190 . 108.83(7) yes
C210 . C201 . H2011 . 110.6 no
C190 . C201 . H2011 . 109.2 no
C210 . C201 . H2013 . 109.1 no
C190 . C201 . H2013 . 108.8 no
H2011 . C201 . H2013 . 110.4 no
C171 . C180 . C190 . 108.82(7) yes
C171 . C180 . H1802 . 109.9 no
C190 . C180 . H1802 . 111.9 no
C171 . C180 . H1803 . 110.3 no
C190 . C180 . H1803 . 106.2 no
H1802 . C180 . H1803 . 109.7 no
C170 . C181 . C191 . 108.84(7) yes
C170 . C181 . H1814 . 110.2 no
C191 . C181 . H1814 . 111.3 no
C170 . C181 . H1811 . 108.2 no
C191 . C181 . H1811 . 107.1 no
H1814 . C181 . H1811 . 111.0 no
C180 . C190 . C201 . 97.11(7) yes
C180 . C190 . H1901 . 110.6 no
C201 . C190 . H1901 . 111.8 no
C180 . C190 . H1902 . 113.1 no
C201 . C190 . H1902 . 113.6 no
H1901 . C190 . H1902 . 110.0 no
C181 . C191 . C200 . 97.12(7) yes
C181 . C191 . H1912 . 112.8 no
C200 . C191 . H1912 . 112.9 no
C181 . C191 . H1911 . 112.5 no
C200 . C191 . H1911 . 110.4 no
H1912 . C191 . H1911 . 110.6 no
P2 . C220 . C270 . 110.5(8) yes
P2 . C220 . C230 . 108.3(8) yes
C270 . C220 . C230 . 111.73(7) yes
P2 . C220 . H2201 . 110.9 no
C270 . C220 . H2201 . 106.4 no
C230 . C220 . H2201 . 109.0 no
P2 . C221 . C271 . 112(2) yes
P2 . C221 . C231 . 115.9(17) yes
C271 . C221 . C231 . 111.73(7) yes
P2 . C221 . H2211 . 104.9 no
C271 . C221 . H2211 . 100.2 no
C231 . C221 . H2211 . 110.3 no
C220 . C270 . C260 . 107.26(7) yes
C220 . C270 . H2701 . 111.4 no
C260 . C270 . H2701 . 111.7 no
C220 . C270 . H2702 . 108.0 no
C260 . C270 . H2702 . 109.5 no
H2701 . C270 . H2702 . 108.9 no
C221 . C271 . C261 . 107.27(7) yes
C221 . C271 . H2712 . 113.9 no
C261 . C271 . H2712 . 110.9 no
C221 . C271 . H2711 . 102.0 no
C261 . C271 . H2711 . 112.9 no
H2712 . C271 . H2711 . 109.6 no
C220 . C230 . C240 . 107.28(7) yes
C220 . C230 . H2302 . 110.7 no
C240 . C230 . H2302 . 110.4 no
C220 . C230 . H2301 . 109.6 no
C240 . C230 . H2301 . 108.9 no
H2302 . C230 . H2301 . 109.9 no
C221 . C231 . C241 . 107.27(7) yes
C221 . C231 . H2311 . 108.1 no
C241 . C231 . H2311 . 106.7 no
C221 . C231 . H2312 . 112.1 no
C241 . C231 . H2312 . 112.5 no
H2311 . C231 . H2312 . 109.9 no
C230 . C240 . C250 . 106.25(7) yes
C230 . C240 . H2401 . 109.5 no
C250 . C240 . H2401 . 110.5 no
C230 . C240 . H2402 . 110.5 no
C250 . C240 . H2402 . 109.8 no
H2401 . C240 . H2402 . 110.2 no
C231 . C241 . C251 . 106.24(7) yes
C231 . C241 . H2411 . 112.6 no
C251 . C241 . H2411 . 103.4 no
C231 . C241 . H2412 . 111.6 no
C251 . C241 . H2412 . 112.9 no
H2411 . C241 . H2412 . 109.9 no
C270 . C260 . C250 . 106.24(7) yes
C270 . C260 . H2601 . 110.1 no
C250 . C260 . H2601 . 110.4 no
C270 . C260 . H2602 . 110.1 no
C250 . C260 . H2602 . 110.3 no
H2601 . C260 . H2602 . 109.6 no
C271 . C261 . C251 . 106.25(7) yes
C271 . C261 . H2612 . 107.0 no
C251 . C261 . H2612 . 107.1 no
C271 . C261 . H2611 . 113.0 no
C251 . C261 . H2611 . 113.7 no
H2612 . C261 . H2611 . 109.4 no
C260 . C250 . C240 . 105.23(7) yes
C260 . C250 . H2501 . 111.6 no
C240 . C250 . H2501 . 110.0 no
C260 . C250 . H2502 . 111.1 no
C240 . C250 . H2502 . 109.7 no
H2501 . C250 . H2502 . 109.1 no
C261 . C251 . C241 . 105.24(7) yes
C261 . C251 . H2512 . 111.5 no
C241 . C251 . H2512 . 113.5 no
C261 . C251 . H2511 . 113.4 no
C241 . C251 . H2511 . 103.3 no
H2512 . C251 . H2511 . 109.6 no
O7 . C370 . C361 . 106.03(7) yes
O7 . C370 . H3702 . 111.0 no
C361 . C370 . H3702 . 111.4 no
O7 . C370 . H3701 . 110.0 no
C361 . C370 . H3701 . 109.5 no
H3702 . C370 . H3701 . 108.9 no
O7 . C371 . C360 . 106.04(7) yes
O7 . C371 . H3711 . 111.4 no
C360 . C371 . H3711 . 111.4 no
O7 . C371 . H3712 . 108.4 no
C360 . C371 . H3712 . 108.6 no
H3711 . C371 . H3712 . 110.8 no
C361 . C351 . C340 . 115.14(7) yes
C361 . C351 . H3511 . 106.7 no
C340 . C351 . H3511 . 107.7 no
C361 . C351 . H3512 . 106.5 no
C340 . C351 . H3512 . 110.0 no
H3511 . C351 . H3512 . 110.9 no
C370 . C361 . C351 . 115.14(7) yes
C370 . C361 . H3611 . 110.0 no
C351 . C361 . H3611 . 108.4 no
C370 . C361 . H3612 . 107.2 no
C351 . C361 . H3612 . 106.7 no
H3611 . C361 . H3612 . 109.2 no
C360 . C350 . C341 . 115.14(7) yes
C360 . C350 . H3501 . 108.4 no
C341 . C350 . H3501 . 110.0 no
C360 . C350 . H3502 . 105.6 no
C341 . C350 . H3502 . 108.5 no
H3501 . C350 . H3502 . 109.1 no
C371 . C360 . C350 . 115.15(7) yes
C371 . C360 . H3601 . 107.8 no
C350 . C360 . H3601 . 104.4 no
C371 . C360 . H3602 . 109.1 no
C350 . C360 . H3602 . 110.7 no
H3601 . C360 . H3602 . 109.6 no
C351 . C340 . O8 . 106.02(7) yes
C351 . C340 . H3401 . 108.2 no
O8 . C340 . H3401 . 110.4 no
C351 . C340 . H3402 . 111.0 no
O8 . C340 . H3402 . 111.7 no
H3401 . C340 . H3402 . 109.5 no
C350 . C341 . O8 . 106.02(7) yes
C350 . C341 . H3411 . 111.1 no
O8 . C341 . H3411 . 112.3 no
C350 . C341 . H3412 . 108.2 no
O8 . C341 . H3412 . 109.5 no
H3411 . C341 . H3412 . 109.5 no

loop_
_geom_bond_atom_site_label_1
_geom_bond_site_symmetry_1
_geom_bond_atom_site_label_2
_geom_bond_site_symmetry_2
_geom_bond_distance
_geom_bond_publ_flag
C10 . C11 . 1.525(13) yes
C10 . C15 . 1.523(13) yes
C10 . P1 . 1.789(9) yes
C10 . H101 . 0.985 no
C11 . C12 . 1.534(16) yes
C11 . H112 . 0.965 no
C11 . H111 . 0.961 no
C12 . C13 . 1.453(19) yes
C12 . H121 . 0.970 no
C12 . H122 . 0.975 no
C13 . C14 . 1.475(18) yes
C13 . H132 . 0.967 no
C13 . H131 . 0.972 no
C14 . C15 . 1.521(14) yes
C14 . H142 . 0.957 no
C14 . H141 . 0.960 no
C15 . H151 . 0.971 no
C15 . H152 . 0.976 no
O1 . Ti2 6_656 2.105(5) yes
O1 . Ti1 . 1.918(6) yes
O1 . Ti2 . 1.939(5) yes
O2 . Ti1 6_656 2.097(5) yes
O2 . Ti1 . 1.946(5) yes
O2 . Ti2 . 1.914(5) yes
O3 . P1 . 1.518(6) yes
O3 . Ti2 . 2.007(5) yes
O4 . Ti1 6_656 2.019(5) yes
O4 . P1 . 1.517(6) yes
O5 . P2 . 1.532(7) yes
O5 . Ti1 . 2.001(6) yes
O6 . P3 . 1.510(6) yes
O6 . Ti2 . 2.022(6) yes
O8 . Ti1 . 1.785(5) yes
O8 . C340 . 1.431(6) yes
O8 . Ti1 . 1.785(5) yes
O8 . C341 . 1.434(6) yes
O7 . Ti2 . 1.811(5) yes
O7 . C370 . 1.438(6) yes
O7 . Ti2 . 1.811(5) yes
O7 . C371 . 1.435(6) yes
P1 . Ti1 6_656 3.201(3) yes
P1 . Ti2 . 3.193(3) yes
P1 . C161 . 1.904(13) yes
P1 . Ti1 6_656 3.201(3) yes
P1 . Ti2 . 3.193(3) yes
P1 . C160 . 1.689(18) yes
P2 . C220 6_656 1.873(11) yes
P2 . Ti1 6_656 3.192(4) yes
P2 . Ti1 . 3.192(4) yes
P2 . C220 . 1.873(11) yes
P2 . C221 6_656 1.76(2) yes
P2 . Ti1 6_656 3.192(4) yes
P2 . Ti1 . 3.192(4) yes
P2 . C221 . 1.76(2) yes
P3 . C280 6_656 1.745(12) yes
P3 . Ti2 6_656 3.207(3) yes
P3 . Ti2 . 3.207(3) yes
P3 . C280 . 1.745(12) yes
P3 . C281 6_656 1.86(2) yes
P3 . Ti2 6_656 3.207(3) yes
P3 . Ti2 . 3.207(3) yes
P3 . C281 . 1.86(2) yes
Ti1 . Ti1 6_656 3.074(3) yes
Ti1 . Ti2 6_656 3.0565(19) yes
Ti1 . Ti2 . 2.9261(19) yes
Ti2 . Ti2 6_656 3.090(2) yes
C280 . C331 . 1.465(6) yes
C280 . C291 . 1.464(6) yes
C280 . H2801 . 0.982 no
C281 . C330 . 1.464(7) yes
C281 . C290 . 1.462(6) yes
C281 . H2811 . 0.980 no
C330 . C320 . 1.624(6) yes
C330 . H3302 . 0.970 no
C330 . H3301 . 0.968 no
C331 . C321 . 1.615(6) yes
C331 . H3311 . 0.966 no
C331 . H3312 . 0.971 no
C320 . C310 . 1.342(6) yes
C320 . H3201 . 0.968 no
C320 . H3202 . 0.971 no
C321 . C311 . 1.341(6) yes
C321 . H3211 . 0.971 no
C321 . H3212 . 0.980 no
C310 . C301 . 1.336(7) yes
C310 . H3101 . 0.972 no
C310 . H3102 . 0.970 no
C311 . C300 . 1.333(6) yes
C311 . H3111 . 0.974 no
C311 . H3112 . 0.971 no
C300 . C291 . 1.622(6) yes
C300 . H3001 . 0.966 no
C300 . H3002 . 0.969 no
C301 . C290 . 1.613(6) yes
C301 . H3011 . 0.969 no
C301 . H3012 . 0.974 no
C290 . H2902 . 0.969 no
C290 . H2901 . 0.970 no
C291 . H2911 . 0.964 no
C291 . H2912 . 0.971 no
C160 . C171 . 1.543(7) yes
C160 . C210 . 1.545(7) yes
C160 . H1601 . 0.977 no
C161 . C170 . 1.539(6) yes
C161 . C211 . 1.543(6) yes
C161 . H1611 . 0.977 no
C170 . C181 . 1.714(6) yes
C170 . H1703 . 0.965 no
C170 . H1704 . 0.970 no
C171 . C180 . 1.709(6) yes
C171 . H1714 . 0.973 no
C171 . H1712 . 0.975 no
C210 . C201 . 1.717(7) yes
C210 . H2101 . 0.973 no
C210 . H2103 . 0.967 no
C211 . C200 . 1.718(6) yes
C211 . H2114 . 0.968 no
C211 . H2112 . 0.966 no
C200 . C191 . 1.446(6) yes
C200 . H2002 . 0.971 no
C200 . H2003 . 0.973 no
C201 . C190 . 1.444(7) yes
C201 . H2011 . 0.971 no
C201 . H2013 . 0.969 no
C180 . C190 . 1.446(7) yes
C180 . H1802 . 0.969 no
C180 . H1803 . 0.969 no
C181 . C191 . 1.451(6) yes
C181 . H1814 . 0.975 no
C181 . H1811 . 0.964 no
C190 . H1901 . 0.969 no
C190 . H1902 . 0.970 no
C191 . H1912 . 0.978 no
C191 . H1911 . 0.979 no
C220 . C270 . 1.491(6) yes
C220 . C230 . 1.497(6) yes
C220 . H2201 . 0.983 no
C221 . C271 . 1.492(7) yes
C221 . C231 . 1.494(7) yes
C221 . H2211 . 0.982 no
C270 . C260 . 1.580(6) yes
C270 . H2701 . 0.967 no
C270 . H2702 . 0.968 no
C271 . C261 . 1.582(7) yes
C271 . H2712 . 0.967 no
C271 . H2711 . 0.969 no
C230 . C240 . 1.582(6) yes
C230 . H2302 . 0.974 no
C230 . H2301 . 0.966 no
C231 . C241 . 1.581(7) yes
C231 . H2311 . 0.972 no
C231 . H2312 . 0.971 no
C240 . C250 . 1.484(6) yes
C240 . H2401 . 0.970 no
C240 . H2402 . 0.968 no
C241 . C251 . 1.489(7) yes
C241 . H2411 . 0.970 no
C241 . H2412 . 0.970 no
C260 . C250 . 1.492(6) yes
C260 . H2601 . 0.972 no
C260 . H2602 . 0.967 no
C261 . C251 . 1.491(7) yes
C261 . H2612 . 0.971 no
C261 . H2611 . 0.969 no
C250 . H2501 . 0.974 no
C250 . H2502 . 0.975 no
C251 . H2512 . 0.972 no
C251 . H2511 . 0.970 no
C370 . C361 . 1.576(6) yes
C370 . H3702 . 0.971 no
C370 . H3701 . 0.968 no
C371 . C360 . 1.568(6) yes
C371 . H3711 . 0.982 no
C371 . H3712 . 0.979 no
C351 . C361 . 1.445(6) yes
C351 . C340 . 1.571(6) yes
C351 . H3511 . 0.971 no
C351 . H3512 . 0.965 no
C361 . H3611 . 0.973 no
C361 . H3612 . 0.972 no
C350 . C360 . 1.460(6) yes
C350 . C341 . 1.577(6) yes
C350 . H3501 . 0.972 no
C350 . H3502 . 0.974 no
C360 . H3601 . 0.961 no
C360 . H3602 . 0.971 no
C340 . H3401 . 0.978 no
C340 . H3402 . 0.982 no
C341 . H3411 . 0.978 no
C341 . H3412 . 0.976 no

loop_
_geom_hbond_atom_site_label_D
_geom_hbond_site_symmetry_D
_geom_hbond_atom_site_label_H
_geom_hbond_site_symmetry_H
_geom_hbond_atom_site_label_A
_geom_hbond_site_symmetry_A
_geom_hbond_angle_DHA
_geom_hbond_distance_DH
_geom_hbond_distance_HA
_geom_hbond_distance_DA
_geom_hbond_publ_flag
C12 . H122 . C370 2_656 148 0.98 2.46 3.33(3) yes
C330 . H3302 . C370 6_656 134 0.97 2.43 3.18(3) yes
C211 . H2112 . C360 2_656 143 0.97 2.58 3.40(3) yes
C270 . H2701 . C341 . 154 0.97 2.60 3.50(3) yes
C370 . H3702 . C330 6_656 141 0.97 2.37 3.18(3) yes
C371 . H3711 . O8 . 120 0.98 2.15 2.78(3) yes
C361 . H3711 . O8 . 142 0.91 2.15 2.92(3) yes
C360 . H3602 . C211 2_656 150 0.97 2.52 3.40(3) yes
C351 . H3511 . C260 4_656 145 0.97 2.52 3.37(3) yes
C341 . H3401 . C350 . 131 0.71 1.01 1.58(3) yes
C350 . H3402 . O7 . 139 0.98 2.21 3.02(3) yes
